data_4507795
loop_
_publ_author_name
'Gee, William J.'
'Batten, Stuart R.'

_publ_section_title
;
 Cuprous Halide Complexes of a Variable Length Ligand: Helices, Cluster
 Chains, and Nets Containing Large Solvated Channels
;
_journal_issue 6
_journal_name_full 'Crystal Growth &amp; Design'
_journal_page_first 2335
_journal_paper_doi 10.1021/cg3018858
_journal_volume 13
_journal_year 2013
_chemical_formula_moiety 'C24 H32 Cu3 I4 K N4 O5, 2(C0.50 O0.50), 2(C0.50 O0.50), 2(C0.50 O0.50)'
_chemical_formula_sum 'C27 H32 Cu3 I4 K N4 O8'
_chemical_formula_weight 1277.89
_chemical_name_systematic
; 
 ? 
;
_space_group_IT_number 147
_symmetry_cell_setting trigonal
_symmetry_space_group_name_Hall '-P 3'
_symmetry_space_group_name_H-M 'P -3'
_atom_sites_solution_hydrogens geom
_atom_sites_solution_primary direct
_atom_sites_solution_secondary difmap
_audit_creation_method SHELXL-97
_cell_angle_alpha 90.00
_cell_angle_beta 90.00
_cell_angle_gamma 120.00
_cell_formula_units_Z 3
_cell_length_a 19.275(3)
_cell_length_b 19.275(3)
_cell_length_c 13.123(3)
_cell_measurement_reflns_used 88031
_cell_measurement_temperature 123(2)
_cell_measurement_theta_max 30.81
_cell_measurement_theta_min 2.44
_cell_volume 4222.3(13)
_computing_cell_refinement 'XDS (Kabsch, 1993)'
_computing_data_collection 'Blu-Ice (McPhillips et al, 2002)'
_computing_data_reduction 'XDS (Kabsch, 1993)'
_computing_molecular_graphics X-SEED
_computing_publication_material 'XCIF V6.12 (BrukerAXS, 2001).'
_computing_structure_refinement 'SHELXL-97 (Sheldrick, 1997)'
_computing_structure_solution 'SHELXS-97 (Sheldrick, 1990)'
_diffrn_ambient_temperature 123(2)
_diffrn_detector_area_resol_mean none
_diffrn_measured_fraction_theta_full 0.986
_diffrn_measured_fraction_theta_max 0.976
_diffrn_measurement_device_type 'ADSC Quantum 210r'
_diffrn_measurement_method 'scans in phi'
_diffrn_radiation_monochromator silicon
_diffrn_radiation_source 'Australian synchrotron MX1'
_diffrn_radiation_type synchrotron
_diffrn_radiation_wavelength 0.710698
_diffrn_reflns_av_R_equivalents 0.0776
_diffrn_reflns_av_sigmaI/netI 0.0292
_diffrn_reflns_limit_h_max 26
_diffrn_reflns_limit_h_min -26
_diffrn_reflns_limit_k_max 27
_diffrn_reflns_limit_k_min -27
_diffrn_reflns_limit_l_max 18
_diffrn_reflns_limit_l_min -18
_diffrn_reflns_number 88031
_diffrn_reflns_theta_full 25.00
_diffrn_reflns_theta_max 30.81
_diffrn_reflns_theta_min 2.44
_diffrn_standards_decay_% none
_diffrn_standards_interval_count none
_diffrn_standards_interval_time none
_diffrn_standards_number 0
_exptl_absorpt_coefficient_mu 3.423
_exptl_absorpt_correction_type none
_exptl_crystal_colour red
_exptl_crystal_density_diffrn 1.508
_exptl_crystal_density_method 'not measured'
_exptl_crystal_description plate
_exptl_crystal_F_000 1812
_exptl_crystal_size_max 0.3
_exptl_crystal_size_mid 0.3
_exptl_crystal_size_min 0.3
_refine_diff_density_max 2.312
_refine_diff_density_min -2.130
_refine_diff_density_rms 0.199
_refine_ls_extinction_method none
_refine_ls_goodness_of_fit_ref 1.063
_refine_ls_hydrogen_treatment constr
_refine_ls_matrix_type full
_refine_ls_number_parameters 234
_refine_ls_number_reflns 8639
_refine_ls_number_restraints 0
_refine_ls_restrained_S_all 1.063
_refine_ls_R_factor_all 0.0813
_refine_ls_R_factor_gt 0.0713
_refine_ls_shift/su_max 0.001
_refine_ls_shift/su_mean 0.000
_refine_ls_structure_factor_coef Fsqd
_refine_ls_weighting_details 'calc w=1/[\s^2^(Fo^2^)+(0.1392P)^2^+13.7905P] where P=(Fo^2^+2Fc^2^)/3'
_refine_ls_weighting_scheme calc
_refine_ls_wR_factor_gt 0.2373
_refine_ls_wR_factor_ref 0.2487
_reflns_number_gt 7089
_reflns_number_total 8639
_reflns_threshold_expression >2sigma(I)
_cod_data_source_file cg3018858_si_006.cif
_cod_data_source_block 5
_cod_original_cell_volume 4222.6(12)
_cod_original_sg_symbol_H-M P-3
_cod_database_code 4507795

loop_
_symmetry_equiv_pos_as_xyz
'x, y, z'
'-y, x-y, z'
'-x+y, -x, z'
'-x, -y, -z'
'y, -x+y, -z'
'x-y, x, -z'

loop_
_atom_site_label
_atom_site_type_symbol
_atom_site_fract_x
_atom_site_fract_y
_atom_site_fract_z
_atom_site_U_iso_or_equiv
_atom_site_adp_type
_atom_site_occupancy
_atom_site_symmetry_multiplicity
_atom_site_calc_flag
_atom_site_refinement_flags
_atom_site_disorder_assembly
_atom_site_disorder_group
I3 I 0.3333 0.6667 0.40693(5) 0.04991(18) Uani 1 3 d S . .
I2 I 0.29947(3) 0.52021(3) 0.68535(3) 0.05285(15) Uani 1 1 d . . .
Cu2 Cu 0.40034(5) 0.64565(5) 0.57622(6) 0.0515(2) Uani 1 1 d . . .
Cu1 Cu 0.3333 0.6667 0.74913(11) 0.0596(4) Uani 1 3 d S . .
I1 I 0.3333 0.6667 0.94872(6) 0.0687(3) Uani 1 3 d S . .
N1 N 0.4840(4) 0.6217(4) 0.5214(4) 0.0521(11) Uani 1 1 d . . .
C1 C 0.5557(6) 0.6492(6) 0.5668(6) 0.067(2) Uani 1 1 d . . .
H1 H 0.5641 0.6744 0.6314 0.081 Uiso 1 1 calc R . .
C4 C 0.5332(5) 0.5770(4) 0.3822(5) 0.0544(14) Uani 1 1 d . . .
C5 C 0.4742(4) 0.5865(4) 0.4314(5) 0.0526(13) Uani 1 1 d . . .
H5 H 0.4239 0.5664 0.3984 0.063 Uiso 1 1 calc R . .
C2 C 0.6162(6) 0.6426(7) 0.5255(7) 0.076(2) Uani 1 1 d . . .
H2 H 0.6656 0.6623 0.5606 0.091 Uiso 1 1 calc R . .
K1 K 0.5000 0.5000 0.0000 0.0779(8) Uani 1 2 d S . .
N2 N 0.5261(5) 0.5921(4) 0.1890(5) 0.0620(14) Uani 1 1 d . . .
C6 C 0.5180(5) 0.5389(5) 0.2751(6) 0.0589(15) Uani 1 1 d . . .
H6A H 0.5559 0.5190 0.2642 0.071 Uiso 1 1 calc R . .
H6B H 0.4632 0.4919 0.2737 0.071 Uiso 1 1 calc R . .
C7 C 0.4663(6) 0.6170(5) 0.1850(6) 0.069(2) Uani 1 1 d . . .
H7A H 0.4788 0.6538 0.1265 0.083 Uiso 1 1 calc R B .
H7B H 0.4711 0.6477 0.2477 0.083 Uiso 1 1 calc R . .
C8 C 0.3831(7) 0.5525(7) 0.1755(6) 0.075(2) Uani 1 1 d . B .
H8A H 0.3678 0.5174 0.2363 0.091 Uiso 1 1 calc R . .
H8B H 0.3473 0.5754 0.1716 0.091 Uiso 1 1 calc R . .
C3 C 0.6048(6) 0.6060(6) 0.4291(7) 0.072(2) Uani 1 1 d . . .
H3 H 0.6469 0.6018 0.3977 0.086 Uiso 1 1 calc R . .
C10 C 0.6072(7) 0.6636(6) 0.1816(7) 0.077(2) Uani 1 1 d . . .
C11 C 0.6703(7) 0.6475(7) 0.1569(7) 0.078(2) Uani 1 1 d . B .
H11A H 0.6722 0.6109 0.2085 0.094 Uiso 1 1 calc R . .
H11B H 0.7224 0.6981 0.1580 0.094 Uiso 1 1 calc R . .
O1 O 0.3741(4) 0.5067(4) 0.0861(4) 0.0707(15) Uani 1 1 d . B .
O2 O 0.6567(4) 0.6104(4) 0.0546(5) 0.0744(15) Uani 1 1 d . B .
C12 C 0.7117(7) 0.5851(8) 0.0357(7) 0.084(3) Uani 1 1 d . . .
H12A H 0.7014 0.5407 0.0824 0.101 Uiso 1 1 calc R B .
H12B H 0.7666 0.6298 0.0488 0.101 Uiso 1 1 calc R . .
C9 C 0.2947(7) 0.4423(9) 0.0722(7) 0.087(3) Uani 1 1 d . . .
H9A H 0.2556 0.4604 0.0854 0.104 Uiso 1 1 calc R B .
H9B H 0.2835 0.3980 0.1197 0.104 Uiso 1 1 calc R . .
O4 O 0.8097(18) 0.7347(18) 0.379(2) 0.149(9) Uiso 0.50 1 d P A 2
C13 C 0.8553(18) 0.7198(18) 0.328(2) 0.107(7) Uiso 0.50 1 d P A 2
I4 I 0.5689(2) 0.6765(2) 0.8720(2) 0.1108(9) Uani 0.33 1 d P . 1
Cu3 Cu 0.4516(4) 0.6894(4) 0.8495(6) 0.0719(15) Uani 0.17 1 d P . 1
O3 O 0.5024(13) 0.6320(19) -0.101(2) 0.157(11) Uani 0.50 1 d P B 2
O5 O 0.7798(4) 0.5961(5) 0.6072(5) 0.0376(14) Uani 0.50 1 d P C 1
O7 O 0.960(3) 0.785(3) 0.036(4) 0.211(15) Uiso 0.50 1 d P D 1
C14 C 0.8055(17) 0.6743(17) 0.562(2) 0.098(7) Uiso 0.50 1 d P C 1
C16 C 0.914(3) 0.772(3) -0.045(4) 0.165(16) Uiso 0.50 1 d P D 1

loop_
_atom_site_aniso_label
_atom_site_aniso_U_11
_atom_site_aniso_U_22
_atom_site_aniso_U_33
_atom_site_aniso_U_23
_atom_site_aniso_U_13
_atom_site_aniso_U_12
I3 0.0593(3) 0.0593(3) 0.0312(3) 0.000 0.000 0.02964(13)
I2 0.0619(3) 0.0564(2) 0.0439(2) 0.00426(15) -0.00172(15) 0.03237(19)
Cu2 0.0573(4) 0.0605(4) 0.0397(4) -0.0048(3) 0.0009(3) 0.0318(4)
Cu1 0.0700(6) 0.0700(6) 0.0388(7) 0.000 0.000 0.0350(3)
I1 0.0843(4) 0.0843(4) 0.0373(4) 0.000 0.000 0.04216(19)
N1 0.060(3) 0.062(3) 0.041(3) -0.003(2) 0.001(2) 0.034(3)
C1 0.079(5) 0.094(6) 0.049(4) -0.007(4) -0.009(3) 0.059(5)
C4 0.068(4) 0.060(3) 0.043(3) -0.003(3) 0.002(3) 0.038(3)
C5 0.064(4) 0.057(3) 0.040(3) -0.001(2) 0.005(2) 0.033(3)
C2 0.078(5) 0.116(7) 0.060(5) -0.020(5) -0.015(4) 0.068(6)
K1 0.0762(15) 0.0951(19) 0.0643(15) -0.0217(13) 0.0106(12) 0.0442(14)
N2 0.080(4) 0.064(3) 0.045(3) 0.000(2) 0.010(3) 0.038(3)
C6 0.070(4) 0.066(4) 0.050(3) -0.009(3) 0.004(3) 0.041(3)
C7 0.109(7) 0.072(5) 0.047(4) 0.003(3) 0.014(4) 0.060(5)
C8 0.102(7) 0.115(7) 0.042(4) 0.000(4) 0.009(4) 0.079(6)
C3 0.077(5) 0.093(6) 0.070(5) -0.009(4) -0.001(4) 0.061(5)
C10 0.094(6) 0.078(5) 0.057(4) 0.004(4) 0.018(4) 0.043(5)
C11 0.086(6) 0.093(6) 0.057(5) 0.006(4) 0.009(4) 0.046(5)
O1 0.087(4) 0.100(4) 0.045(3) -0.009(3) 0.004(2) 0.061(4)
O2 0.080(4) 0.089(4) 0.059(3) -0.006(3) 0.012(3) 0.046(3)
C12 0.087(6) 0.122(8) 0.056(5) -0.008(5) -0.002(4) 0.061(6)
C9 0.087(6) 0.137(10) 0.057(5) 0.000(5) 0.007(4) 0.072(7)
I4 0.160(3) 0.123(2) 0.0835(15) 0.0030(13) -0.0135(16) 0.096(2)
Cu3 0.079(4) 0.081(4) 0.068(4) -0.005(3) -0.003(3) 0.050(3)
O3 0.082(11) 0.21(3) 0.21(3) 0.06(2) 0.041(14) 0.101(16)
O5 0.035(3) 0.061(4) 0.034(3) -0.002(3) -0.004(2) 0.037(3)

loop_
_atom_type_symbol
_atom_type_description
_atom_type_scat_dispersion_real
_atom_type_scat_dispersion_imag
_atom_type_scat_source
C C 0.0033 0.0016 'International Tables Vol C Tables 4.2.6.8 and 6.1.1.4'
H H 0.0000 0.0000 'International Tables Vol C Tables 4.2.6.8 and 6.1.1.4'
N N 0.0061 0.0033 'International Tables Vol C Tables 4.2.6.8 and 6.1.1.4'
O O 0.0106 0.0060 'International Tables Vol C Tables 4.2.6.8 and 6.1.1.4'
K K 0.2009 0.2494 'International Tables Vol C Tables 4.2.6.8 and 6.1.1.4'
Cu Cu 0.3201 1.2651 'International Tables Vol C Tables 4.2.6.8 and 6.1.1.4'
I I -0.4742 1.8119 'International Tables Vol C Tables 4.2.6.8 and 6.1.1.4'

loop_
_geom_angle_atom_site_label_1
_geom_angle_atom_site_label_2
_geom_angle_atom_site_label_3
_geom_angle
_geom_angle_site_symmetry_1
_geom_angle_site_symmetry_3
Cu2 I3 Cu2 58.98(3) 2_665 3_565
Cu2 I3 Cu2 58.98(3) 2_665 .
Cu2 I3 Cu2 58.98(3) 3_565 .
Cu2 I2 Cu3 117.01(16) . 3_565
Cu2 I2 Cu2 60.17(4) . 3_565
Cu3 I2 Cu2 88.51(16) 3_565 3_565
Cu2 I2 Cu1 61.79(3) . .
Cu3 I2 Cu1 55.23(16) 3_565 .
Cu2 I2 Cu1 61.53(3) 3_565 .
N1 Cu2 I2 106.88(18) . .
N1 Cu2 Cu2 143.23(18) . 2_665
I2 Cu2 Cu2 109.87(3) . 2_665
N1 Cu2 Cu2 144.77(18) . 3_565
I2 Cu2 Cu2 60.30(3) . 3_565
Cu2 Cu2 Cu2 60.0 2_665 3_565
N1 Cu2 I2 105.92(17) . 2_665
I2 Cu2 I2 113.46(4) . 2_665
Cu2 Cu2 I2 59.53(3) 2_665 2_665
Cu2 Cu2 I2 109.25(3) 3_565 2_665
N1 Cu2 I3 103.74(16) . .
I2 Cu2 I3 113.27(3) . .
Cu2 Cu2 I3 60.511(16) 2_665 .
Cu2 Cu2 I3 60.511(16) 3_565 .
I2 Cu2 I3 112.61(3) 2_665 .
N1 Cu2 Cu1 144.96(17) . .
I2 Cu2 Cu1 60.04(2) . .
Cu2 Cu2 Cu1 60.97(2) 2_665 .
Cu2 Cu2 Cu1 60.97(2) 3_565 .
I2 Cu2 Cu1 59.80(2) 2_665 .
I3 Cu2 Cu1 111.29(4) . .
Cu3 Cu1 Cu3 94.3(2) 2_665 3_565
Cu3 Cu1 Cu3 94.3(2) 2_665 .
Cu3 Cu1 Cu3 94.3(2) 3_565 .
Cu3 Cu1 I1 57.85(17) 2_665 .
Cu3 Cu1 I1 57.85(17) 3_565 .
Cu3 Cu1 I1 57.85(17) . .
Cu3 Cu1 I2 61.38(18) 2_665 3_565
Cu3 Cu1 I2 94.02(16) 3_565 3_565
Cu3 Cu1 I2 154.83(16) . 3_565
I1 Cu1 I2 108.11(3) . 3_565
Cu3 Cu1 I2 94.02(17) 2_665 2_665
Cu3 Cu1 I2 154.83(16) 3_565 2_665
Cu3 Cu1 I2 61.38(18) . 2_665
I1 Cu1 I2 108.11(3) . 2_665
I2 Cu1 I2 110.80(3) 3_565 2_665
Cu3 Cu1 I2 154.83(17) 2_665 .
Cu3 Cu1 I2 61.38(18) 3_565 .
Cu3 Cu1 I2 94.02(16) . .
I1 Cu1 I2 108.11(3) . .
I2 Cu1 I2 110.80(3) 3_565 .
I2 Cu1 I2 110.80(3) 2_665 .
Cu3 Cu1 Cu2 90.36(17) 2_665 2_665
Cu3 Cu1 Cu2 145.37(16) 3_565 2_665
Cu3 Cu1 Cu2 119.55(18) . 2_665
I1 Cu1 Cu2 145.93(3) . 2_665
I2 Cu1 Cu2 58.67(3) 3_565 2_665
I2 Cu1 Cu2 58.17(3) 2_665 2_665
I2 Cu1 Cu2 105.97(5) . 2_665
Cu3 Cu1 Cu2 119.55(18) 2_665 3_565
Cu3 Cu1 Cu2 90.36(17) 3_565 3_565
Cu3 Cu1 Cu2 145.37(16) . 3_565
I1 Cu1 Cu2 145.93(3) . 3_565
I2 Cu1 Cu2 58.17(3) 3_565 3_565
I2 Cu1 Cu2 105.97(5) 2_665 3_565
I2 Cu1 Cu2 58.67(3) . 3_565
Cu2 Cu1 Cu2 58.05(4) 2_665 3_565
Cu3 Cu1 Cu2 145.37(16) 2_665 .
Cu3 Cu1 Cu2 119.55(18) 3_565 .
Cu3 Cu1 Cu2 90.36(17) . .
I1 Cu1 Cu2 145.93(3) . .
I2 Cu1 Cu2 105.97(5) 3_565 .
I2 Cu1 Cu2 58.67(3) 2_665 .
I2 Cu1 Cu2 58.17(3) . .
Cu2 Cu1 Cu2 58.05(4) 2_665 .
Cu2 Cu1 Cu2 58.05(4) 3_565 .
Cu3 I1 Cu3 94.7(2) 2_665 3_565
Cu3 I1 Cu3 94.7(2) 2_665 .
Cu3 I1 Cu3 94.7(2) 3_565 .
Cu3 I1 Cu1 58.13(17) 2_665 .
Cu3 I1 Cu1 58.13(17) 3_565 .
Cu3 I1 Cu1 58.13(17) . .
C5 N1 C1 116.8(6) . .
C5 N1 Cu2 120.6(5) . .
C1 N1 Cu2 122.1(5) . .
C2 C1 N1 123.4(8) . .
C2 C1 H1 118.3 . .
N1 C1 H1 118.3 . .
C3 C4 C5 117.8(7) . .
C3 C4 C6 121.5(7) . .
C5 C4 C6 120.6(7) . .
N1 C5 C4 124.1(7) . .
N1 C5 H5 117.9 . .
C4 C5 H5 117.9 . .
C1 C2 C3 118.8(8) . .
C1 C2 H2 120.6 . .
C3 C2 H2 120.6 . .
O1 K1 O1 180.0 . 4_665
O1 K1 O2 59.55(19) . 4_665
O1 K1 O2 120.45(19) 4_665 4_665
O1 K1 O2 120.45(19) . .
O1 K1 O2 59.55(19) 4_665 .
O2 K1 O2 180.0 4_665 .
O1 K1 O3 76.7(4) . .
O1 K1 O3 103.3(4) 4_665 .
O2 K1 O3 95.1(6) 4_665 .
O2 K1 O3 84.9(6) . .
O1 K1 O3 103.3(4) . 4_665
O1 K1 O3 76.7(4) 4_665 4_665
O2 K1 O3 84.9(6) 4_665 4_665
O2 K1 O3 95.1(6) . 4_665
O3 K1 O3 180.0(7) . 4_665
O1 K1 N2 60.8(2) . .
O1 K1 N2 119.2(2) 4_665 .
O2 K1 N2 118.14(19) 4_665 .
O2 K1 N2 61.86(19) . .
O3 K1 N2 86.2(7) . .
O3 K1 N2 93.8(7) 4_665 .
O1 K1 N2 119.2(2) . 4_665
O1 K1 N2 60.8(2) 4_665 4_665
O2 K1 N2 61.86(19) 4_665 4_665
O2 K1 N2 118.14(19) . 4_665
O3 K1 N2 93.8(7) . 4_665
O3 K1 N2 86.2(7) 4_665 4_665
N2 K1 N2 180.00(13) . 4_665
O1 K1 I4 93.94(16) . 1_554
O1 K1 I4 86.07(16) 4_665 1_554
O2 K1 I4 111.62(16) 4_665 1_554
O2 K1 I4 68.38(16) . 1_554
O3 K1 I4 19.2(4) . 1_554
O3 K1 I4 160.8(4) 4_665 1_554
N2 K1 I4 87.10(14) . 1_554
N2 K1 I4 92.90(14) 4_665 1_554
O1 K1 I4 86.07(16) . 4_666
O1 K1 I4 93.93(16) 4_665 4_666
O2 K1 I4 68.38(16) 4_665 4_666
O2 K1 I4 111.62(16) . 4_666
O3 K1 I4 160.8(4) . 4_666
O3 K1 I4 19.2(4) 4_665 4_666
N2 K1 I4 92.90(14) . 4_666
N2 K1 I4 87.10(14) 4_665 4_666
I4 K1 I4 180.0 1_554 4_666
C7 N2 C10 109.4(7) . .
C7 N2 C6 115.4(6) . .
C10 N2 C6 113.1(7) . .
C7 N2 K1 104.1(5) . .
C10 N2 K1 106.8(5) . .
C6 N2 K1 107.3(4) . .
N2 C6 C4 115.8(6) . .
N2 C6 H6A 108.3 . .
C4 C6 H6A 108.3 . .
N2 C6 H6B 108.3 . .
C4 C6 H6B 108.3 . .
H6A C6 H6B 107.4 . .
N2 C7 C8 115.8(7) . .
N2 C7 H7A 108.3 . .
C8 C7 H7A 108.3 . .
N2 C7 H7B 108.3 . .
C8 C7 H7B 108.3 . .
H7A C7 H7B 107.4 . .
O1 C8 C7 109.8(7) . .
O1 C8 H8A 109.7 . .
C7 C8 H8A 109.7 . .
O1 C8 H8B 109.7 . .
C7 C8 H8B 109.7 . .
H8A C8 H8B 108.2 . .
C4 C3 C2 119.1(7) . .
C4 C3 H3 120.4 . .
C2 C3 H3 120.4 . .
C11 C10 N2 115.3(9) . .
C10 C11 O2 110.1(9) . .
C10 C11 H11A 109.6 . .
O2 C11 H11A 109.6 . .
C10 C11 H11B 109.6 . .
O2 C11 H11B 109.6 . .
H11A C11 H11B 108.2 . .
C9 O1 C8 113.0(7) . .
C9 O1 K1 120.0(5) . .
C8 O1 K1 122.1(5) . .
C12 O2 C11 110.4(7) . .
C12 O2 K1 114.3(6) . .
C11 O2 K1 117.7(5) . .
O2 C12 C9 110.5(8) . 4_665
O2 C12 H12A 109.5 . .
C9 C12 H12A 109.5 4_665 .
O2 C12 H12B 109.5 . .
C9 C12 H12B 109.6 4_665 .
H12A C12 H12B 108.1 . .
O1 C9 C12 107.0(8) . 4_665
O1 C9 H9A 110.3 . .
C12 C9 H9A 110.3 4_665 .
O1 C9 H9B 110.3 . .
C12 C9 H9B 110.3 4_665 .
H9A C9 H9B 108.6 . .
Cu3 I4 K1 104.2(2) . 1_556
I4 Cu3 I1 138.4(3) . .
I4 Cu3 Cu1 151.0(3) . .
I1 Cu3 Cu1 64.02(18) . .
I4 Cu3 I2 105.7(3) . 2_665
I1 Cu3 I2 114.6(3) . 2_665
Cu1 Cu3 I2 63.39(17) . 2_665

loop_
_geom_bond_atom_site_label_1
_geom_bond_atom_site_label_2
_geom_bond_distance
_geom_bond_site_symmetry_2
I3 Cu2 2.7002(11) 2_665
I3 Cu2 2.7002(11) 3_565
I3 Cu2 2.7002(11) .
I2 Cu2 2.6414(10) .
I2 Cu3 2.644(7) 3_565
I2 Cu2 2.6619(10) 3_565
I2 Cu1 2.6933(7) .
Cu2 N1 2.018(6) .
Cu2 Cu2 2.6583(15) 2_665
Cu2 Cu2 2.6583(15) 3_565
Cu2 I2 2.6619(10) 2_665
Cu2 Cu1 2.7395(15) .
Cu1 Cu3 2.474(7) 2_665
Cu1 Cu3 2.474(7) 3_565
Cu1 Cu3 2.474(7) .
Cu1 I1 2.6192(18) .
Cu1 I2 2.6933(7) 3_565
Cu1 I2 2.6933(7) 2_665
Cu1 Cu2 2.7395(15) 2_665
Cu1 Cu2 2.7395(15) 3_565
I1 Cu3 2.467(7) 2_665
I1 Cu3 2.467(7) 3_565
I1 Cu3 2.467(7) .
N1 C5 1.328(9) .
N1 C1 1.348(10) .
C1 C2 1.348(12) .
C1 H1 0.9500 .
C4 C3 1.351(12) .
C4 C5 1.397(10) .
C4 C6 1.545(10) .
C5 H5 0.9500 .
C2 C3 1.411(12) .
C2 H2 0.9500 .
K1 O1 2.738(6) .
K1 O1 2.738(6) 4_665
K1 O2 2.782(7) 4_665
K1 O2 2.782(7) .
K1 O3 2.85(3) .
K1 O3 2.85(3) 4_665
K1 N2 2.944(6) .
K1 N2 2.944(6) 4_665
K1 I4 3.413(3) 1_554
K1 I4 3.413(3) 4_666
N2 C7 1.455(11) .
N2 C10 1.482(13) .
N2 C6 1.482(10) .
C6 H6A 0.9900 .
C6 H6B 0.9900 .
C7 C8 1.463(15) .
C7 H7A 0.9900 .
C7 H7B 0.9900 .
C8 O1 1.427(10) .
C8 H8A 0.9900 .
C8 H8B 0.9900 .
C3 H3 0.9500 .
C10 C11 1.435(14) .
C11 O2 1.481(12) .
C11 H11A 0.9900 .
C11 H11B 0.9900 .
O1 C9 1.419(14) .
O2 C12 1.393(12) .
C12 C9 1.496(13) 4_665
C12 H12A 0.9900 .
C12 H12B 0.9900 .
C9 C12 1.496(13) 4_665
C9 H9A 0.9900 .
C9 H9B 0.9900 .
O4 C13 1.24(4) .
I4 Cu3 2.414(7) .
I4 K1 3.413(3) 1_556
Cu3 I2 2.644(7) 2_665
O5 C14 1.46(3) .
O7 C16 1.32(6) .
